data_7218878
loop_
_publ_author_name
'Mondal, Biplab'
'Kalita, Aswini'
'Kumar, Vikash'

_publ_section_title
;
 C-nitrosation of a &#xF062;-diketiminate ligand in copper(II) complex
;
_journal_name_full 'RSC Adv.'
_journal_paper_doi 10.1039/C4RA08281H
_journal_year 2014
_chemical_formula_sum 'C23 H28 Cu N2 O2'
_chemical_formula_weight 428.01
_chemical_name_systematic
; 
 ? 
;
_space_group_IT_number 2
_symmetry_cell_setting triclinic
_symmetry_space_group_name_Hall '-P 1'
_symmetry_space_group_name_H-M 'P -1'
_atom_sites_solution_hydrogens geom
_atom_sites_solution_primary direct
_atom_sites_solution_secondary difmap
_audit_creation_method SHELXL-97
_audit_update_record
;
2014-10-30 deposited with the CCDC.
2014-11-21 downloaded from the CCDC.
;
_cell_angle_alpha 70.511(5)
_cell_angle_beta 83.469(4)
_cell_angle_gamma 76.344(4)
_cell_formula_units_Z 2
_cell_length_a 7.0615(3)
_cell_length_b 12.4388(6)
_cell_length_c 13.4851(8)
_cell_measurement_temperature 296(2)
_cell_volume 1084.26(10)
_computing_cell_refinement 'Bruker SMART'
_computing_data_collection 'Bruker SMART'
_computing_data_reduction 'Bruker SAINT'
_computing_molecular_graphics 'Bruker SHELXTL'
_computing_publication_material 'Bruker SHELXTL'
_computing_structure_refinement 'SHELXL-97 (Sheldrick, 1997)'
_computing_structure_solution 'SHELXS-97 (Sheldrick, 1990)'
_diffrn_ambient_temperature 296(2)
_diffrn_measured_fraction_theta_full 0.999
_diffrn_measured_fraction_theta_max 0.999
_diffrn_radiation_monochromator graphite
_diffrn_radiation_source 'fine-focus sealed tube'
_diffrn_radiation_type MoK\a
_diffrn_radiation_wavelength 0.71073
_diffrn_reflns_av_R_equivalents 0.0257
_diffrn_reflns_av_sigmaI/netI 0.0420
_diffrn_reflns_limit_h_max 8
_diffrn_reflns_limit_h_min -8
_diffrn_reflns_limit_k_max 8
_diffrn_reflns_limit_k_min -14
_diffrn_reflns_limit_l_max 15
_diffrn_reflns_limit_l_min -16
_diffrn_reflns_number 7008
_diffrn_reflns_theta_full 25.00
_diffrn_reflns_theta_max 25.00
_diffrn_reflns_theta_min 2.97
_exptl_absorpt_coefficient_mu 1.027
_exptl_absorpt_correction_T_max 0.828
_exptl_absorpt_correction_T_min 0.650
_exptl_absorpt_correction_type multi-scan
_exptl_absorpt_process_details SADABS
_exptl_crystal_colour green
_exptl_crystal_density_diffrn 1.311
_exptl_crystal_density_method 'not measured'
_exptl_crystal_description block
_exptl_crystal_F_000 450
_exptl_crystal_size_max 0.32
_exptl_crystal_size_mid 0.24
_exptl_crystal_size_min 0.15
_refine_diff_density_max 0.315
_refine_diff_density_min -0.193
_refine_diff_density_rms 0.057
_refine_ls_extinction_method none
_refine_ls_goodness_of_fit_ref 0.966
_refine_ls_hydrogen_treatment constr
_refine_ls_matrix_type full
_refine_ls_number_parameters 260
_refine_ls_number_reflns 3822
_refine_ls_number_restraints 0
_refine_ls_restrained_S_all 0.966
_refine_ls_R_factor_all 0.0478
_refine_ls_R_factor_gt 0.0402
_refine_ls_shift/su_max 0.001
_refine_ls_shift/su_mean 0.000
_refine_ls_structure_factor_coef Fsqd
_refine_ls_weighting_details 'calc w=1/[\s^2^(Fo^2^)+(0.1000P)^2^+0.0000P] where P=(Fo^2^+2Fc^2^)/3'
_refine_ls_weighting_scheme calc
_refine_ls_wR_factor_gt 0.1246
_refine_ls_wR_factor_ref 0.1357
_reflns_number_gt 3330
_reflns_number_total 3822
_reflns_threshold_expression >2sigma(I)
_cod_data_source_file c4ra08281h2.cif
_cod_data_source_block ket
_cod_original_sg_symbol_H-M P-1
_cod_database_code 7218878

loop_
_symmetry_equiv_pos_as_xyz
'x, y, z'
'-x, -y, -z'

loop_
_atom_site_label
_atom_site_type_symbol
_atom_site_fract_x
_atom_site_fract_y
_atom_site_fract_z
_atom_site_U_iso_or_equiv
_atom_site_adp_type
_atom_site_occupancy
_atom_site_symmetry_multiplicity
_atom_site_calc_flag
_atom_site_refinement_flags
Cu1 Cu 0.69759(4) 0.75016(3) 0.19942(2) 0.03548(17) Uani 1 1 d .
O2 O 0.9381(3) 0.7049(2) 0.11414(19) 0.0513(6) Uani 1 1 d .
O1 O 0.8619(3) 0.87175(19) 0.1390(2) 0.0548(6) Uani 1 1 d .
N1 N 0.4966(4) 0.8320(2) 0.26980(19) 0.0391(6) Uani 1 1 d .
N2 N 0.5914(3) 0.6141(2) 0.23169(19) 0.0367(5) Uani 1 1 d .
C15 C 0.8213(5) 0.4311(3) 0.3020(3) 0.0486(8) Uani 1 1 d .
C10 C 0.1706(5) 0.8768(4) 0.3507(3) 0.0606(10) Uani 1 1 d .
H10A H 0.2128 0.8754 0.4164 0.091 Uiso 1 1 calc R
H10B H 0.0522 0.8483 0.3625 0.091 Uiso 1 1 calc R
H10C H 0.1478 0.9553 0.3033 0.091 Uiso 1 1 calc R
C14 C 0.7195(4) 0.5120(2) 0.2169(2) 0.0394(7) Uani 1 1 d .
C13 C 0.3313(5) 0.5026(3) 0.2800(3) 0.0597(9) Uani 1 1 d .
H13A H 0.3776 0.4750 0.2212 0.090 Uiso 1 1 calc R
H13B H 0.1913 0.5219 0.2822 0.090 Uiso 1 1 calc R
H13C H 0.3759 0.4428 0.3440 0.090 Uiso 1 1 calc R
C8 C 0.5378(4) 0.9304(3) 0.2908(2) 0.0418(7) Uani 1 1 d .
C12 C 0.4083(5) 0.6099(3) 0.2681(2) 0.0425(7) Uani 1 1 d .
C22 C 0.9748(4) 0.8036(3) 0.0967(2) 0.0399(7) Uani 1 1 d .
C9 C 0.3256(4) 0.8006(3) 0.3035(2) 0.0415(7) Uani 1 1 d .
C23 C 1.1471(5) 0.8373(3) 0.0284(3) 0.0549(9) Uani 1 1 d .
H23A H 1.2516 0.8294 0.0718 0.082 Uiso 1 1 calc R
H23B H 1.1119 0.9168 -0.0160 0.082 Uiso 1 1 calc R
H23C H 1.1886 0.7873 -0.0144 0.082 Uiso 1 1 calc R
C20 C 0.7453(4) 0.4989(3) 0.1163(3) 0.0446(7) Uani 1 1 d .
C6 C 0.6266(4) 0.9106(3) 0.3824(3) 0.0511(8) Uani 1 1 d .
C16 C 0.7970(7) 0.4478(4) 0.4089(3) 0.0753(12) Uani 1 1 d .
H16A H 0.8164 0.5238 0.4022 0.113 Uiso 1 1 calc R
H16B H 0.8912 0.3894 0.4550 0.113 Uiso 1 1 calc R
H16C H 0.6680 0.4409 0.4376 0.113 Uiso 1 1 calc R
C11 C 0.2832(4) 0.7000(3) 0.2975(3) 0.0459(8) Uani 1 1 d .
H11 H 0.1553 0.6914 0.3154 0.055 Uiso 1 1 calc R
C2 C 0.4966(5) 1.0411(3) 0.2149(3) 0.0535(8) Uani 1 1 d .
C19 C 0.8749(5) 0.4008(3) 0.1052(3) 0.0607(10) Uani 1 1 d .
H19 H 0.8958 0.3902 0.0394 0.073 Uiso 1 1 calc R
C3 C 0.5465(7) 1.1329(4) 0.2354(4) 0.0765(13) Uani 1 1 d .
H3 H 0.5186 1.2074 0.1869 0.092 Uiso 1 1 calc R
C17 C 0.9485(5) 0.3342(3) 0.2853(4) 0.0654(11) Uani 1 1 d .
H17 H 1.0184 0.2786 0.3412 0.079 Uiso 1 1 calc R
C18 C 0.9728(6) 0.3189(3) 0.1890(4) 0.0697(11) Uani 1 1 d .
H18 H 1.0564 0.2525 0.1801 0.084 Uiso 1 1 calc R
C5 C 0.6749(5) 1.0060(5) 0.3993(4) 0.0717(12) Uani 1 1 d .
H5 H 0.7341 0.9952 0.4611 0.086 Uiso 1 1 calc R
C21 C 0.6403(6) 0.5895(3) 0.0256(3) 0.0583(9) Uani 1 1 d .
H21A H 0.6838 0.5702 -0.0376 0.087 Uiso 1 1 calc R
H21B H 0.6664 0.6640 0.0188 0.087 Uiso 1 1 calc R
H21C H 0.5026 0.5927 0.0371 0.087 Uiso 1 1 calc R
C7 C 0.6687(6) 0.7900(4) 0.4634(3) 0.0713(11) Uani 1 1 d .
H7A H 0.5575 0.7552 0.4725 0.107 Uiso 1 1 calc R
H7B H 0.6953 0.7963 0.5293 0.107 Uiso 1 1 calc R
H7C H 0.7799 0.7422 0.4397 0.107 Uiso 1 1 calc R
C4 C 0.6359(7) 1.1154(5) 0.3259(5) 0.0833(15) Uani 1 1 d .
H4 H 0.6704 1.1776 0.3378 0.100 Uiso 1 1 calc R
C1 C 0.4000(7) 1.0601(3) 0.1152(3) 0.0737(11) Uani 1 1 d .
H1A H 0.4752 1.0084 0.0791 0.110 Uiso 1 1 calc R
H1B H 0.3918 1.1395 0.0708 0.110 Uiso 1 1 calc R
H1C H 0.2712 1.0447 0.1317 0.110 Uiso 1 1 calc R

loop_
_atom_site_aniso_label
_atom_site_aniso_U_11
_atom_site_aniso_U_22
_atom_site_aniso_U_33
_atom_site_aniso_U_23
_atom_site_aniso_U_13
_atom_site_aniso_U_12
Cu1 0.0330(2) 0.0325(2) 0.0432(3) -0.01613(17) 0.00864(16) -0.01014(16)
O2 0.0477(13) 0.0428(13) 0.0710(15) -0.0298(11) 0.0207(11) -0.0179(11)
O1 0.0496(13) 0.0387(13) 0.0814(16) -0.0298(12) 0.0265(11) -0.0174(11)
N1 0.0368(13) 0.0397(15) 0.0448(14) -0.0194(11) 0.0088(10) -0.0119(11)
N2 0.0372(13) 0.0302(13) 0.0433(13) -0.0132(10) 0.0055(10) -0.0093(10)
C15 0.0436(18) 0.0375(18) 0.062(2) -0.0091(15) 0.0023(15) -0.0140(14)
C10 0.0395(18) 0.068(3) 0.082(3) -0.041(2) 0.0218(17) -0.0129(17)
C14 0.0363(15) 0.0297(15) 0.0526(18) -0.0108(13) 0.0036(13) -0.0134(12)
C13 0.0492(19) 0.050(2) 0.084(3) -0.0223(19) 0.0113(17) -0.0247(17)
C8 0.0357(15) 0.0450(18) 0.0525(18) -0.0286(15) 0.0173(13) -0.0130(13)
C12 0.0415(17) 0.0425(18) 0.0463(17) -0.0150(14) 0.0036(13) -0.0156(14)
C22 0.0356(15) 0.0379(17) 0.0478(17) -0.0164(14) 0.0065(13) -0.0106(13)
C9 0.0332(15) 0.0464(19) 0.0447(17) -0.0170(14) 0.0055(12) -0.0079(14)
C23 0.0455(18) 0.048(2) 0.069(2) -0.0194(17) 0.0212(16) -0.0157(16)
C20 0.0455(17) 0.0358(17) 0.0602(19) -0.0232(15) 0.0064(14) -0.0156(14)
C6 0.0364(17) 0.066(2) 0.062(2) -0.0391(18) 0.0104(15) -0.0117(16)
C16 0.082(3) 0.077(3) 0.055(2) -0.008(2) -0.010(2) -0.009(2)
C11 0.0306(15) 0.053(2) 0.0550(19) -0.0175(15) 0.0082(13) -0.0142(14)
C2 0.059(2) 0.0414(19) 0.062(2) -0.0256(16) 0.0206(16) -0.0118(16)
C19 0.061(2) 0.052(2) 0.081(3) -0.039(2) 0.0142(19) -0.0178(18)
C3 0.091(3) 0.052(2) 0.098(3) -0.040(2) 0.040(3) -0.033(2)
C17 0.051(2) 0.038(2) 0.094(3) -0.0066(19) -0.008(2) -0.0029(16)
C18 0.059(2) 0.037(2) 0.110(3) -0.031(2) 0.012(2) -0.0015(17)
C5 0.050(2) 0.104(4) 0.090(3) -0.069(3) 0.019(2) -0.028(2)
C21 0.075(2) 0.054(2) 0.053(2) -0.0226(17) -0.0007(18) -0.0212(19)
C7 0.062(2) 0.088(3) 0.068(3) -0.034(2) -0.0131(19) -0.005(2)
C4 0.080(3) 0.085(3) 0.124(4) -0.077(3) 0.047(3) -0.051(3)
C1 0.097(3) 0.046(2) 0.067(2) -0.0136(18) 0.005(2) -0.004(2)

loop_
_atom_type_symbol
_atom_type_description
_atom_type_scat_dispersion_real
_atom_type_scat_dispersion_imag
_atom_type_scat_source
C C 0.0033 0.0016 'International Tables Vol C Tables 4.2.6.8 and 6.1.1.4'
H H 0.0000 0.0000 'International Tables Vol C Tables 4.2.6.8 and 6.1.1.4'
N N 0.0061 0.0033 'International Tables Vol C Tables 4.2.6.8 and 6.1.1.4'
O O 0.0106 0.0060 'International Tables Vol C Tables 4.2.6.8 and 6.1.1.4'
Cu Cu 0.3201 1.2651 'International Tables Vol C Tables 4.2.6.8 and 6.1.1.4'

loop_
_geom_angle_atom_site_label_1
_geom_angle_atom_site_label_2
_geom_angle_atom_site_label_3
_geom_angle
N1 Cu1 N2 96.27(10)
N1 Cu1 O2 163.99(10)
N2 Cu1 O2 99.72(10)
N1 Cu1 O1 99.75(10)
N2 Cu1 O1 163.78(10)
O2 Cu1 O1 64.23(9)
C22 O2 Cu1 89.31(18)
C22 O1 Cu1 88.95(18)
C9 N1 C8 119.5(2)
C9 N1 Cu1 123.8(2)
C8 N1 Cu1 116.65(18)
C12 N2 C14 119.7(2)
C12 N2 Cu1 123.5(2)
C14 N2 Cu1 116.86(18)
C14 C15 C17 117.7(3)
C14 C15 C16 121.4(3)
C17 C15 C16 121.0(3)
C15 C14 C20 121.8(3)
C15 C14 N2 118.6(3)
C20 C14 N2 119.5(3)
C6 C8 C2 122.3(3)
C6 C8 N1 118.3(3)
C2 C8 N1 119.4(3)
N2 C12 C11 123.0(3)
N2 C12 C13 119.4(3)
C11 C12 C13 117.6(3)
O2 C22 O1 117.5(3)
O2 C22 C23 120.6(3)
O1 C22 C23 122.0(3)
N1 C9 C11 123.2(3)
N1 C9 C10 119.4(3)
C11 C9 C10 117.4(3)
C19 C20 C14 117.4(3)
C19 C20 C21 121.9(3)
C14 C20 C21 120.6(3)
C8 C6 C5 117.7(4)
C8 C6 C7 121.2(3)
C5 C6 C7 121.1(4)
C9 C11 C12 128.1(3)
C3 C2 C8 117.9(4)
C3 C2 C1 121.0(4)
C8 C2 C1 121.1(3)
C18 C19 C20 121.4(4)
C4 C3 C2 121.0(4)
C18 C17 C15 121.4(4)
C17 C18 C19 120.3(4)
C4 C5 C6 121.0(4)
C3 C4 C5 120.1(4)

loop_
_geom_bond_atom_site_label_1
_geom_bond_atom_site_label_2
_geom_bond_distance
Cu1 N1 1.899(2)
Cu1 N2 1.910(2)
Cu1 O2 2.015(2)
Cu1 O1 2.022(2)
O2 C22 1.255(4)
O1 C22 1.256(4)
N1 C9 1.340(4)
N1 C8 1.443(4)
N2 C12 1.336(4)
N2 C14 1.434(4)
C15 C14 1.386(4)
C15 C17 1.391(5)
C15 C16 1.509(5)
C10 C9 1.501(4)
C14 C20 1.406(4)
C13 C12 1.511(4)
C8 C6 1.371(5)
C8 C2 1.402(5)
C12 C11 1.394(5)
C22 C23 1.495(4)
C9 C11 1.382(5)
C20 C19 1.383(5)
C20 C21 1.485(5)
C6 C5 1.402(5)
C6 C7 1.517(6)
C2 C3 1.387(5)
C2 C1 1.501(5)
C19 C18 1.366(6)
C3 C4 1.366(7)
C17 C18 1.361(6)
C5 C4 1.377(7)
